data_4113166
loop_
_publ_author_name
'F. Albert Cotton'
'Chun Y. Liu'
'Carlos A. Murillo'
'Dino Villagr\'an'
'Xiaoping Wang'

_publ_section_title
;
 Strong Electronic Coupling between Dimolybdenum Units Linked by the
 N,N'-Dimethyloxamidate Anion in a Molecule Having a
 Heteronaphthalene-like Structure
;
_journal_name_full 'Journal of the American Chemical Society'
_journal_page_first 14822
_journal_page_last 14831
_journal_paper_doi 10.1021/ja046775f
_journal_volume 126
_journal_year 2004
_chemical_formula_moiety '[Mo2(C15H15N2O2)3]2(C4H6N2O2)(PF6),6(C4H8O)'
_chemical_formula_sum 'C118 H144 F6 Mo4 N14 O20 P'
_chemical_formula_weight 2607.20
_chemical_name_common '[Mo2(DAniF)3]2(C4H6N2O2)(PF6),6(THF)'
_chemical_name_systematic
; 
 ? 
;
_space_group_IT_number 2
_symmetry_cell_setting triclinic
_symmetry_space_group_name_Hall '-P 1'
_symmetry_space_group_name_H-M 'P -1'
_atom_sites_solution_hydrogens geom
_atom_sites_solution_primary direct
_atom_sites_solution_secondary difmap
_audit_creation_method SHELXL-97
_cell_angle_alpha 74.9170(17)
_cell_angle_beta 77.5606(19)
_cell_angle_gamma 80.3525(18)
_cell_formula_units_Z 2
_cell_length_a 14.3138(12)
_cell_length_b 15.6456(14)
_cell_length_c 29.435(3)
_cell_measurement_reflns_used 52154
_cell_measurement_temperature 213(2)
_cell_measurement_theta_max 22.419
_cell_measurement_theta_min 2.214
_cell_volume 6171.8(10)
_computing_cell_refinement SAINT
_computing_data_collection SMART
_computing_data_reduction SAINT
_computing_structure_refinement 'SHELXL-97 (Sheldrick, 1997)'
_computing_structure_solution 'SHELXS-97 (Sheldrick, 1990)'
_diffrn_ambient_temperature 213(2)
_diffrn_measured_fraction_theta_full 0.980
_diffrn_measured_fraction_theta_max 0.980
_diffrn_measurement_device_type 'BRUKER SMART 1000'
_diffrn_measurement_method \w-scans
_diffrn_radiation_monochromator graphite
_diffrn_radiation_source 'normal-focus sealed tube'
_diffrn_radiation_type MoK\a
_diffrn_radiation_wavelength 0.71073
_diffrn_reflns_av_R_equivalents 0.0000
_diffrn_reflns_av_sigmaI/netI 0.1414
_diffrn_reflns_limit_h_max 15
_diffrn_reflns_limit_h_min -14
_diffrn_reflns_limit_k_max 16
_diffrn_reflns_limit_k_min -16
_diffrn_reflns_limit_l_max 31
_diffrn_reflns_limit_l_min 0
_diffrn_reflns_number 24208
_diffrn_reflns_theta_full 22.53
_diffrn_reflns_theta_max 22.53
_diffrn_reflns_theta_min 1.68
_diffrn_standards_number 0
_exptl_absorpt_coefficient_mu 0.489
_exptl_absorpt_correction_T_max 0.9619
_exptl_absorpt_correction_T_min 0.9128
_exptl_absorpt_correction_type multi-scan
_exptl_absorpt_process_details TWINABS
_exptl_crystal_colour 'dark brown'
_exptl_crystal_density_diffrn 1.403
_exptl_crystal_description plate
_exptl_crystal_F_000 2694
_exptl_crystal_size_max 0.19
_exptl_crystal_size_mid 0.13
_exptl_crystal_size_min 0.08
_refine_diff_density_max 1.107
_refine_diff_density_min -1.301
_refine_diff_density_rms 0.151
_refine_ls_extinction_method none
_refine_ls_goodness_of_fit_ref 1.104
_refine_ls_hydrogen_treatment mixed
_refine_ls_matrix_type full
_refine_ls_number_parameters 1312
_refine_ls_number_reflns 24252
_refine_ls_number_restraints 332
_refine_ls_restrained_S_all 1.103
_refine_ls_R_factor_all 0.1505
_refine_ls_R_factor_gt 0.0888
_refine_ls_shift/su_max 0.012
_refine_ls_shift/su_mean 0.000
_refine_ls_structure_factor_coef Fsqd
_refine_ls_weighting_details 'calc w=1/[\s^2^(Fo^2^)+(0.0651P)^2^+25.9084P] where P=(Fo^2^+2Fc^2^)/3'
_refine_ls_weighting_scheme calc
_refine_ls_wR_factor_gt 0.1783
_refine_ls_wR_factor_ref 0.2032
_reflns_number_gt 14731
_reflns_number_total 24252
_reflns_threshold_expression >2sigma(I)
_cod_data_source_file ja046775fsi20040611_120956_2.cif
_cod_data_source_block cmpd2
_cod_original_cell_volume 6171.8(9)
_cod_database_code 4113166

loop_
_symmetry_equiv_pos_as_xyz
'x, y, z'
'-x, -y, -z'

loop_
_atom_site_label
_atom_site_type_symbol
_atom_site_fract_x
_atom_site_fract_y
_atom_site_fract_z
_atom_site_U_iso_or_equiv
_atom_site_adp_type
_atom_site_occupancy
_atom_site_symmetry_multiplicity
_atom_site_calc_flag
_atom_site_refinement_flags
_atom_site_disorder_assembly
_atom_site_disorder_group
Mo1 Mo 0.36446(6) 0.58063(7) 0.13217(4) 0.0190(3) Uani 1 1 d . . .
Mo2 Mo 0.21813(6) 0.61774(7) 0.12706(4) 0.0190(3) Uani 1 1 d . . .
Mo3 Mo 0.10794(7) 0.58686(7) 0.34608(4) 0.0225(3) Uani 1 1 d . . .
Mo4 Mo 0.24512(6) 0.62543(7) 0.34070(4) 0.0224(3) Uani 1 1 d . A .
N1 N 0.1547(5) 0.5751(6) 0.2009(3) 0.019(2) Uani 1 1 d . . .
N2 N 0.3168(6) 0.5826(6) 0.2773(4) 0.023(2) Uani 1 1 d U . .
N3 N 0.3849(6) 0.7095(6) 0.1378(3) 0.022(2) Uani 1 1 d U . .
N4 N 0.2217(6) 0.7472(5) 0.1389(3) 0.023(2) Uani 1 1 d U . .
N5 N 0.4086(6) 0.6255(6) 0.0582(3) 0.019(2) Uani 1 1 d U . .
N6 N 0.2505(6) 0.6719(6) 0.0514(3) 0.023(2) Uani 1 1 d U . .
N7 N 0.3616(6) 0.4473(5) 0.1280(3) 0.018(2) Uani 1 1 d U . .
N8 N 0.2041(6) 0.4875(6) 0.1180(3) 0.024(2) Uani 1 1 d U . .
N9 N 0.0536(6) 0.7158(6) 0.3103(3) 0.027(2) Uani 1 1 d U . .
N10 N 0.2056(6) 0.7556(6) 0.2987(3) 0.027(3) Uani 1 1 d U . .
N11 N 0.0553(6) 0.6282(6) 0.4103(3) 0.026(3) Uani 1 1 d U . .
N12 N 0.2010(6) 0.6771(6) 0.4036(3) 0.025(2) Uani 1 1 d U . .
N13 N 0.1466(6) 0.4550(6) 0.3822(3) 0.019(2) Uani 1 1 d U . .
N14 N 0.2935(6) 0.4955(6) 0.3812(3) 0.026(2) Uani 1 1 d U . .
O1 O 0.3528(5) 0.5452(5) 0.2056(3) 0.023(2) Uani 1 1 d . . .
O2 O 0.1260(5) 0.5519(5) 0.2821(3) 0.026(2) Uani 1 1 d . . .
O3 O 0.6815(5) 0.1901(5) 0.1485(3) 0.040(3) Uani 1 1 d . . .
O4 O -0.1613(5) 0.3966(6) 0.1297(3) 0.044(3) Uani 1 1 d D . .
O5 O 0.8013(5) 0.6028(6) -0.0175(3) 0.051(3) Uani 1 1 d . . .
O6 O -0.0324(5) 0.8361(5) -0.0584(3) 0.039(2) Uani 1 1 d . . .
O7 O 0.7560(6) 0.7880(7) 0.1292(4) 0.066(3) Uani 1 1 d . . .
O8 O -0.1168(6) 0.9806(5) 0.1358(3) 0.047(3) Uani 1 1 d . . .
O9 O -0.1028(7) 0.1938(7) 0.4324(3) 0.057(3) Uani 1 1 d . . .
O11 O -0.3301(5) 0.5973(7) 0.4939(3) 0.061(3) Uani 1 1 d . . .
O12 O 0.4465(6) 0.8398(7) 0.4702(4) 0.063(3) Uani 1 1 d . . .
O13 O -0.3402(6) 0.7993(7) 0.3029(4) 0.080(4) Uani 1 1 d . . .
O14 O 0.4547(7) 1.0186(6) 0.2409(4) 0.073(3) Uani 1 1 d D . .
C1 C 0.1840(7) 0.5668(7) 0.2411(5) 0.019(3) Uani 1 1 d . . .
C2 C 0.2907(7) 0.5666(7) 0.2402(4) 0.020(3) Uani 1 1 d . . .
C3 C 0.0516(7) 0.5673(8) 0.2065(4) 0.031(3) Uani 1 1 d . . .
H3A H 0.0249 0.5476 0.2401 0.046 Uiso 1 1 calc R . .
H3B H 0.0438 0.5244 0.1894 0.046 Uiso 1 1 calc R . .
H3C H 0.0182 0.6249 0.1935 0.046 Uiso 1 1 calc R . .
C4 C 0.4225(7) 0.5733(7) 0.2742(4) 0.028(3) Uani 1 1 d . . .
H4A H 0.4544 0.5548 0.2451 0.042 Uiso 1 1 calc R . .
H4B H 0.4404 0.5288 0.3017 0.042 Uiso 1 1 calc R . .
H4C H 0.4419 0.6300 0.2738 0.042 Uiso 1 1 calc R . .
C30 C 0.2793(7) 0.4280(8) 0.1220(4) 0.027(3) Uani 1 1 d U . .
H30 H 0.2748 0.3695 0.1206 0.032 Uiso 1 1 calc R . .
C31 C 0.4409(7) 0.3825(7) 0.1334(4) 0.017(3) Uiso 1 1 d . . .
C32 C 0.4734(7) 0.3240(7) 0.1031(4) 0.026(3) Uani 1 1 d . . .
H32A H 0.4412 0.3287 0.0777 0.032 Uiso 1 1 calc R . .
C33 C 0.5518(8) 0.2591(8) 0.1092(4) 0.026(3) Uani 1 1 d . . .
H33A H 0.5698 0.2182 0.0896 0.032 Uiso 1 1 calc R . .
C34 C 0.6029(8) 0.2556(8) 0.1444(5) 0.033(4) Uani 1 1 d . . .
C35 C 0.5737(8) 0.3146(8) 0.1741(5) 0.034(3) Uani 1 1 d . . .
H35A H 0.6074 0.3118 0.1987 0.041 Uiso 1 1 calc R . .
C36 C 0.4959(7) 0.3765(7) 0.1674(4) 0.028(3) Uani 1 1 d . . .
H36A H 0.4788 0.4175 0.1871 0.033 Uiso 1 1 calc R . .
C37 C 0.7398(8) 0.1916(8) 0.1826(5) 0.050(4) Uani 1 1 d . . .
H37A H 0.7923 0.1435 0.1825 0.076 Uiso 1 1 calc R . .
H37B H 0.7005 0.1841 0.2143 0.076 Uiso 1 1 calc R . .
H37C H 0.7659 0.2482 0.1740 0.076 Uiso 1 1 calc R . .
C41 C 0.1131(4) 0.4603(5) 0.1187(3) 0.023(3) Uani 1 1 d G . .
C42 C 0.0554(5) 0.5139(4) 0.0873(2) 0.031(3) Uani 1 1 d G . .
H42A H 0.0789 0.5634 0.0645 0.037 Uiso 1 1 calc R . .
C43 C -0.0370(5) 0.4944(5) 0.0897(3) 0.037(4) Uani 1 1 d G . .
H43A H -0.0760 0.5306 0.0685 0.045 Uiso 1 1 calc R . .
C44 C -0.0717(4) 0.4212(5) 0.1235(3) 0.030(3) Uani 1 1 d GD . .
C45 C -0.0140(5) 0.3675(4) 0.1549(2) 0.035(3) Uani 1 1 d G . .
H45A H -0.0374 0.3180 0.1777 0.042 Uiso 1 1 calc R . .
C46 C 0.0784(5) 0.3871(5) 0.1525(2) 0.025(3) Uani 1 1 d G . .
H46A H 0.1174 0.3508 0.1737 0.031 Uiso 1 1 calc R . .
C47 C -0.2220(8) 0.4499(9) 0.0991(5) 0.052(4) Uani 1 1 d . . .
H47A H -0.2835 0.4265 0.1066 0.078 Uiso 1 1 calc R . .
H47B H -0.1925 0.4496 0.0662 0.078 Uiso 1 1 calc R . .
H47C H -0.2318 0.5104 0.1033 0.078 Uiso 1 1 calc R . .
C50 C 0.3445(7) 0.6659(7) 0.0316(4) 0.024(3) Uani 1 1 d U . .
H50A H 0.3641 0.6907 -0.0011 0.028 Uiso 1 1 calc R . .
C51 C 0.5089(7) 0.6232(7) 0.0369(4) 0.021(3) Uiso 1 1 d . . .
C52 C 0.5598(7) 0.5436(8) 0.0311(4) 0.026(3) Uani 1 1 d . . .
H52A H 0.5289 0.4918 0.0399 0.031 Uiso 1 1 calc R . .
C53 C 0.6584(7) 0.5396(8) 0.0118(4) 0.029(3) Uani 1 1 d . . .
H53A H 0.6941 0.4851 0.0077 0.035 Uiso 1 1 calc R . .
C54 C 0.7027(8) 0.6162(8) -0.0010(4) 0.031(3) Uani 1 1 d . . .
C55 C 0.6527(8) 0.6957(9) 0.0042(4) 0.035(4) Uani 1 1 d . . .
H55A H 0.6838 0.7475 -0.0044 0.042 Uiso 1 1 calc R . .
C56 C 0.5533(8) 0.6991(8) 0.0226(4) 0.031(3) Uani 1 1 d . . .
H56 H 0.5171 0.7542 0.0251 0.037 Uiso 1 1 calc R . .
C57 C 0.8533(8) 0.6762(9) -0.0295(5) 0.057(5) Uani 1 1 d . . .
H57A H 0.9207 0.6576 -0.0406 0.085 Uiso 1 1 calc R . .
H57B H 0.8472 0.7001 -0.0016 0.085 Uiso 1 1 calc R . .
H57C H 0.8281 0.7217 -0.0547 0.085 Uiso 1 1 calc R . .
C61 C 0.1794(7) 0.7107(7) 0.0215(4) 0.022(3) Uiso 1 1 d U . .
C62 C 0.0894(7) 0.7474(8) 0.0421(5) 0.034(3) Uani 1 1 d U . .
H62A H 0.0752 0.7441 0.0752 0.040 Uiso 1 1 calc R . .
C63 C 0.0212(7) 0.7886(8) 0.0142(5) 0.031(3) Uani 1 1 d U . .
H63A H -0.0385 0.8145 0.0282 0.037 Uiso 1 1 calc R . .
C64 C 0.0404(7) 0.7920(7) -0.0345(4) 0.023(3) Uiso 1 1 d U . .
C65 C 0.1270(8) 0.7541(7) -0.0546(4) 0.029(3) Uani 1 1 d U . .
H65A H 0.1400 0.7555 -0.0874 0.035 Uiso 1 1 calc R . .
C66 C 0.1963(7) 0.7132(7) -0.0266(4) 0.026(3) Uani 1 1 d U . .
H66A H 0.2557 0.6870 -0.0408 0.032 Uiso 1 1 calc R . .
C67 C -0.0130(8) 0.8403(9) -0.1094(5) 0.047(4) Uani 1 1 d . . .
H67A H -0.0681 0.8724 -0.1233 0.070 Uiso 1 1 calc R . .
H67B H -0.0013 0.7803 -0.1145 0.070 Uiso 1 1 calc R . .
H67C H 0.0433 0.8710 -0.1245 0.070 Uiso 1 1 calc R . .
C70 C 0.3064(7) 0.7688(8) 0.1409(4) 0.026(3) Uani 1 1 d U . .
H70A H 0.3111 0.8259 0.1445 0.031 Uiso 1 1 calc R . .
C71 C 0.4773(7) 0.7322(7) 0.1376(4) 0.024(3) Uiso 1 1 d . . .
C72 C 0.5020(9) 0.8175(8) 0.1235(5) 0.041(4) Uani 1 1 d . . .
H72A H 0.4553 0.8658 0.1150 0.049 Uiso 1 1 calc R . .
C73 C 0.5949(8) 0.8329(9) 0.1218(5) 0.044(4) Uani 1 1 d . . .
H73A H 0.6103 0.8918 0.1122 0.053 Uiso 1 1 calc R . .
C74 C 0.6661(8) 0.7643(9) 0.1337(5) 0.034(4) Uani 1 1 d . . .
C75 C 0.6421(8) 0.6797(9) 0.1476(5) 0.045(4) Uani 1 1 d . . .
H75A H 0.6891 0.6317 0.1559 0.054 Uiso 1 1 calc R . .
C76 C 0.5485(7) 0.6637(8) 0.1497(4) 0.030(3) Uani 1 1 d . . .
H76A H 0.5332 0.6047 0.1596 0.036 Uiso 1 1 calc R . .
C77 C 0.8291(9) 0.7210(11) 0.1388(6) 0.079(6) Uani 1 1 d . . .
H77A H 0.8886 0.7465 0.1344 0.118 Uiso 1 1 calc R . .
H77B H 0.8369 0.6818 0.1172 0.118 Uiso 1 1 calc R . .
H77C H 0.8136 0.6872 0.1716 0.118 Uiso 1 1 calc R . .
C81 C 0.1382(8) 0.8101(7) 0.1403(5) 0.026(3) Uani 1 1 d . . .
C82 C 0.0627(7) 0.7974(7) 0.1781(4) 0.028(3) Uani 1 1 d . . .
H82A H 0.0691 0.7490 0.2045 0.033 Uiso 1 1 calc R . .
C83 C -0.0227(8) 0.8544(8) 0.1783(5) 0.042(4) Uani 1 1 d . . .
H83A H -0.0729 0.8456 0.2049 0.050 Uiso 1 1 calc R . .
C84 C -0.0336(8) 0.9250(8) 0.1389(5) 0.037(3) Uani 1 1 d . . .
C85 C 0.0416(8) 0.9396(7) 0.1016(5) 0.039(4) Uani 1 1 d . . .
H85A H 0.0355 0.9875 0.0750 0.047 Uiso 1 1 calc R . .
C86 C 0.1281(8) 0.8828(8) 0.1032(5) 0.041(4) Uani 1 1 d . . .
H86A H 0.1807 0.8949 0.0782 0.049 Uiso 1 1 calc R . .
C87 C -0.1988(8) 0.9623(10) 0.1724(6) 0.075(5) Uani 1 1 d . . .
H87A H -0.2520 1.0081 0.1657 0.112 Uiso 1 1 calc R . .
H87B H -0.1834 0.9616 0.2030 0.112 Uiso 1 1 calc R . .
H87C H -0.2169 0.9047 0.1734 0.112 Uiso 1 1 calc R . .
C90 C 0.2342(7) 0.4361(8) 0.3929(4) 0.027(3) Uani 1 1 d U A .
H90A H 0.2538 0.3780 0.4094 0.033 Uiso 1 1 calc R . .
C91 C 0.0834(8) 0.3875(8) 0.3944(4) 0.024(3) Uani 1 1 d U . .
C92 C 0.0742(8) 0.3261(8) 0.4398(5) 0.037(3) Uani 1 1 d U . .
H92A H 0.1116 0.3279 0.4621 0.044 Uiso 1 1 calc R . .
C93 C 0.0102(9) 0.2642(9) 0.4508(5) 0.039(3) Uani 1 1 d U . .
H93A H 0.0022 0.2245 0.4811 0.047 Uiso 1 1 calc R . .
C94 C -0.0427(9) 0.2606(9) 0.4170(5) 0.038(3) Uani 1 1 d U . .
C95 C -0.0331(8) 0.3176(9) 0.3733(5) 0.039(3) Uani 1 1 d U . .
H95A H -0.0676 0.3135 0.3503 0.047 Uiso 1 1 calc R . .
C96 C 0.0288(8) 0.3824(9) 0.3633(5) 0.041(3) Uani 1 1 d U . .
H96A H 0.0329 0.4242 0.3337 0.049 Uiso 1 1 calc R . .
C97 C -0.1566(10) 0.1834(10) 0.3986(6) 0.069(5) Uani 1 1 d . . .
H97A H -0.1972 0.1362 0.4136 0.103 Uiso 1 1 calc R . .
H97B H -0.1125 0.1683 0.3711 0.103 Uiso 1 1 calc R . .
H97C H -0.1966 0.2388 0.3884 0.103 Uiso 1 1 calc R . .
C101 C 0.3939(19) 0.481(3) 0.3839(19) 0.026(4) Uiso 0.28(6) 1 d PG A 1
C102 C 0.438(2) 0.537(3) 0.4003(18) 0.026(4) Uiso 0.28(6) 1 d PG A 1
H10E H 0.4518 0.5541 0.4261 0.032 Uiso 0.28(6) 1 calc PR A 1
C103 C 0.534(2) 0.517(3) 0.4040(15) 0.024(4) Uiso 0.28(6) 1 d PG A 1
H103 H 0.5512 0.5332 0.4295 0.028 Uiso 0.28(6) 1 calc PR A 1
C104 C 0.5875(17) 0.441(4) 0.3913(17) 0.032(4) Uiso 0.28(6) 1 d PGD A 1
C105 C 0.544(3) 0.385(3) 0.3749(18) 0.031(4) Uiso 0.28(6) 1 d PG A 1
H105 H 0.5795 0.3336 0.3663 0.038 Uiso 0.28(6) 1 calc PR A 1
C106 C 0.447(3) 0.405(3) 0.3712(17) 0.028(4) Uiso 0.28(6) 1 d PG A 1
H106 H 0.4172 0.3669 0.3601 0.033 Uiso 0.28(6) 1 calc PR A 1
O10A O 0.6842(17) 0.415(3) 0.3890(16) 0.022(12) Uiso 0.28(6) 1 d PD A 1
C107 C 0.734(3) 0.472(3) 0.4039(18) 0.008(13) Uiso 0.28(6) 1 d PD A 1
H10A H 0.8014 0.4475 0.4029 0.012 Uiso 0.28(6) 1 calc PR A 1
H10B H 0.7052 0.4765 0.4363 0.012 Uiso 0.28(6) 1 calc PR A 1
H10C H 0.7303 0.5311 0.3826 0.012 Uiso 0.28(6) 1 calc PR A 1
C201 C 0.3896(12) 0.4652(15) 0.3894(9) 0.026(4) Uiso 0.72(6) 1 d P A 2
C202 C 0.4371(12) 0.5172(15) 0.4044(8) 0.026(4) Uiso 0.72(6) 1 d P A 2
H202 H 0.4048 0.5713 0.4109 0.032 Uiso 0.72(6) 1 calc PR A 2
C203 C 0.5375(12) 0.4916(17) 0.4108(7) 0.024(4) Uiso 0.72(6) 1 d P A 2
H203 H 0.5678 0.5258 0.4240 0.028 Uiso 0.72(6) 1 calc PR A 2
C204 C 0.5857(11) 0.4168(17) 0.3972(8) 0.032(4) Uiso 0.72(6) 1 d PD A 2
C205 C 0.5351(14) 0.3643(15) 0.3833(8) 0.031(4) Uiso 0.72(6) 1 d P A 2
H205 H 0.5671 0.3104 0.3762 0.038 Uiso 0.72(6) 1 calc PR A 2
C206 C 0.4417(13) 0.3859(15) 0.3793(8) 0.028(4) Uiso 0.72(6) 1 d P A 2
H206 H 0.4107 0.3471 0.3696 0.033 Uiso 0.72(6) 1 calc PR A 2
O10B O 0.6779(10) 0.3875(16) 0.4013(7) 0.043(5) Uiso 0.72(6) 1 d PD A 2
C207 C 0.7283(16) 0.443(2) 0.4162(11) 0.052(8) Uiso 0.72(6) 1 d PD A 2
H20A H 0.7953 0.4174 0.4149 0.078 Uiso 0.72(6) 1 calc PR A 2
H20B H 0.6997 0.4464 0.4488 0.078 Uiso 0.72(6) 1 calc PR A 2
H20C H 0.7245 0.5017 0.3952 0.078 Uiso 0.72(6) 1 calc PR A 2
C110 C 0.1126(7) 0.6699(8) 0.4257(4) 0.026(3) Uani 1 1 d U . .
H11A H 0.0887 0.6940 0.4526 0.032 Uiso 1 1 calc R . .
C111 C -0.0437(8) 0.6248(8) 0.4337(4) 0.028(3) Uiso 1 1 d . . .
C112 C -0.0733(8) 0.5441(8) 0.4589(5) 0.038(4) Uani 1 1 d . . .
H11B H -0.0285 0.4925 0.4617 0.046 Uiso 1 1 calc R . .
C113 C -0.1700(8) 0.5382(10) 0.4806(5) 0.042(4) Uani 1 1 d . . .
H11C H -0.1890 0.4837 0.4999 0.051 Uiso 1 1 calc R . .
C114 C -0.2372(8) 0.6120(9) 0.4738(4) 0.033(3) Uani 1 1 d . . .
C115 C -0.2078(9) 0.6938(9) 0.4478(5) 0.045(4) Uani 1 1 d . . .
H11D H -0.2531 0.7450 0.4438 0.054 Uiso 1 1 calc R . .
C116 C -0.1102(7) 0.6998(8) 0.4276(4) 0.029(3) Uani 1 1 d . . .
H11E H -0.0901 0.7550 0.4098 0.034 Uiso 1 1 calc R . .
C117 C -0.4008(9) 0.6707(11) 0.4873(6) 0.083(6) Uani 1 1 d . . .
H11F H -0.4633 0.6526 0.5036 0.125 Uiso 1 1 calc R . .
H11G H -0.4015 0.6935 0.4534 0.125 Uiso 1 1 calc R . .
H11H H -0.3865 0.7170 0.5004 0.125 Uiso 1 1 calc R . .
C121 C 0.2614(7) 0.7174(7) 0.4227(4) 0.023(3) Uani 1 1 d . . .
C122 C 0.3365(8) 0.7584(8) 0.3927(4) 0.032(3) Uani 1 1 d . . .
H12A H 0.3461 0.7597 0.3599 0.039 Uiso 1 1 calc R . .
C123 C 0.3981(9) 0.7975(9) 0.4082(5) 0.040(4) Uani 1 1 d . . .
H12B H 0.4499 0.8233 0.3865 0.048 Uiso 1 1 calc R . .
C124 C 0.3846(9) 0.7992(9) 0.4550(6) 0.045(4) Uani 1 1 d . . .
C125 C 0.3099(9) 0.7552(10) 0.4885(5) 0.053(4) Uani 1 1 d . . .
H12C H 0.3013 0.7534 0.5213 0.063 Uiso 1 1 calc R . .
C126 C 0.2508(8) 0.7151(8) 0.4711(5) 0.037(3) Uiso 1 1 d . . .
H12D H 0.2015 0.6853 0.4927 0.044 Uiso 1 1 calc R . .
C127 C 0.4270(12) 0.8496(13) 0.5181(7) 0.102(7) Uani 1 1 d . . .
H12E H 0.4775 0.8783 0.5233 0.153 Uiso 1 1 calc R . .
H12F H 0.4245 0.7913 0.5399 0.153 Uiso 1 1 calc R . .
H12G H 0.3655 0.8858 0.5239 0.153 Uiso 1 1 calc R . .
C130 C 0.1136(8) 0.7758(8) 0.2931(4) 0.028(3) Uani 1 1 d U . .
H13A H 0.0919 0.8333 0.2767 0.034 Uiso 1 1 calc R . .
C131 C -0.0478(8) 0.7404(8) 0.3057(4) 0.033(3) Uani 1 1 d . . .
C132 C -0.0981(8) 0.6744(9) 0.3055(5) 0.037(4) Uani 1 1 d . . .
H13B H -0.0668 0.6161 0.3073 0.045 Uiso 1 1 calc R . .
C133 C -0.1980(8) 0.6926(10) 0.3028(5) 0.040(4) Uani 1 1 d . . .
H13C H -0.2314 0.6479 0.2999 0.048 Uiso 1 1 calc R . .
C134 C -0.2438(10) 0.7740(11) 0.3043(6) 0.056(5) Uani 1 1 d . . .
C135 C -0.1918(10) 0.8407(9) 0.3047(5) 0.056(5) Uani 1 1 d . . .
H13D H -0.2239 0.8986 0.3039 0.067 Uiso 1 1 calc R . .
C136 C -0.0961(8) 0.8258(8) 0.3064(4) 0.038(3) Uani 1 1 d . . .
H13E H -0.0631 0.8718 0.3079 0.045 Uiso 1 1 calc R . .
C137 C -0.3922(10) 0.7291(12) 0.3019(7) 0.102(7) Uani 1 1 d . . .
H13F H -0.4594 0.7519 0.3014 0.153 Uiso 1 1 calc R . .
H13G H -0.3874 0.6811 0.3301 0.153 Uiso 1 1 calc R . .
H13H H -0.3650 0.7067 0.2735 0.153 Uiso 1 1 calc R . .
C141 C 0.2682(7) 0.8236(7) 0.2810(4) 0.021(3) Uani 1 1 d U . .
C142 C 0.2455(8) 0.9026(8) 0.2944(4) 0.037(3) Uani 1 1 d . . .
H14A H 0.1851 0.9131 0.3136 0.044 Uiso 1 1 calc R . .
C143 C 0.3062(9) 0.9683(9) 0.2816(5) 0.049(4) Uani 1 1 d . . .
H14B H 0.2884 1.0224 0.2913 0.059 Uiso 1 1 calc R . .
C144 C 0.3961(9) 0.9499(9) 0.2531(5) 0.049(4) Uiso 1 1 d D . .
C145 C 0.4199(8) 0.8710(9) 0.2393(5) 0.039(4) Uani 1 1 d . . .
H14C H 0.4803 0.8587 0.2205 0.047 Uiso 1 1 calc R . .
C146 C 0.3543(8) 0.8095(8) 0.2534(4) 0.035(3) Uani 1 1 d . . .
H14D H 0.3706 0.7558 0.2433 0.042 Uiso 1 1 calc R . .
C147 C 0.5474(8) 1.0021(10) 0.2136(5) 0.074(5) Uani 1 1 d D . .
H14E H 0.5808 1.0545 0.2063 0.111 Uiso 1 1 calc R . .
H14F H 0.5410 0.9889 0.1841 0.111 Uiso 1 1 calc R . .
H14G H 0.5838 0.9518 0.2318 0.111 Uiso 1 1 calc R . .
O1S O 0.3190(8) 0.9993(8) 0.1223(5) 0.106(4) Uiso 1 1 d D . .
C1S C 0.2452(10) 1.0177(10) 0.1577(5) 0.076(5) Uiso 1 1 d D . .
H1S1 H 0.2507 0.9724 0.1874 0.091 Uiso 1 1 calc R . .
H1S2 H 0.1837 1.0153 0.1488 0.091 Uiso 1 1 calc R . .
C2S C 0.2465(11) 1.1053(11) 0.1657(6) 0.090(6) Uiso 1 1 d D . .
H2S1 H 0.2598 1.1004 0.1976 0.108 Uiso 1 1 calc R . .
H2S2 H 0.1847 1.1422 0.1625 0.108 Uiso 1 1 calc R . .
C3S C 0.3267(14) 1.1441(13) 0.1273(7) 0.160(10) Uiso 1 1 d D . .
H3S1 H 0.3707 1.1679 0.1409 0.192 Uiso 1 1 calc R . .
H3S2 H 0.3009 1.1917 0.1026 0.192 Uiso 1 1 calc R . .
C4S C 0.3768(13) 1.0651(11) 0.1072(8) 0.132(8) Uiso 1 1 d D . .
H4S1 H 0.3896 1.0826 0.0721 0.159 Uiso 1 1 calc R . .
H4S2 H 0.4384 1.0443 0.1181 0.159 Uiso 1 1 calc R . .
O3S O 0.2949(14) 0.2713(13) 0.3292(7) 0.191(7) Uiso 1 1 d D . .
C9S C 0.233(2) 0.2230(18) 0.3196(8) 0.229(14) Uiso 1 1 d D . .
H9S1 H 0.1667 0.2430 0.3334 0.274 Uiso 1 1 calc R . .
H9S2 H 0.2473 0.1599 0.3349 0.274 Uiso 1 1 calc RD . .
C10S C 0.240(3) 0.2326(16) 0.2662(9) 0.277(18) Uiso 1 1 d D . .
H10D H 0.2978 0.1990 0.2519 0.333 Uiso 1 1 calc R . .
H10F H 0.1821 0.2184 0.2582 0.333 Uiso 1 1 calc R . .
C11S C 0.2464(15) 0.3311(14) 0.2550(8) 0.137(8) Uiso 1 1 d D . .
H11I H 0.1866 0.3650 0.2674 0.164 Uiso 1 1 calc R . .
H11J H 0.2671 0.3565 0.2209 0.164 Uiso 1 1 calc R . .
C12S C 0.3281(17) 0.3208(16) 0.2851(8) 0.169(10) Uiso 1 1 d D . .
H12H H 0.3881 0.2905 0.2703 0.203 Uiso 1 1 calc RD . .
H12I H 0.3404 0.3793 0.2872 0.203 Uiso 1 1 calc R . .
O2S O 0.2724(13) 0.9357(12) -0.0491(7) 0.217(9) Uiso 1 1 d D . .
C5S C 0.2131(12) 1.0038(11) -0.0323(7) 0.089(6) Uiso 1 1 d D . .
H5S1 H 0.1561 0.9810 -0.0103 0.107 Uiso 1 1 calc R . .
H5S2 H 0.1918 1.0497 -0.0589 0.107 Uiso 1 1 calc R . .
C6S C 0.2699(13) 1.0427(13) -0.0064(7) 0.111(7) Uiso 1 1 d . . .
H6S1 H 0.2866 1.1016 -0.0249 0.134 Uiso 1 1 calc R . .
H6S2 H 0.2334 1.0479 0.0252 0.134 Uiso 1 1 calc R . .
C7S C 0.3568(16) 0.9778(15) -0.0023(8) 0.150(9) Uiso 1 1 d D . .
H7S1 H 0.3532 0.9416 0.0306 0.179 Uiso 1 1 calc R . .
H7S2 H 0.4146 1.0086 -0.0108 0.179 Uiso 1 1 calc R . .
C8S C 0.3596(13) 0.9208(13) -0.0359(7) 0.111(7) Uiso 1 1 d D . .
H8S1 H 0.4100 0.9359 -0.0640 0.133 Uiso 1 1 calc R . .
H8S2 H 0.3736 0.8578 -0.0203 0.133 Uiso 1 1 calc R . .
O4S O -0.2637(15) 0.5317(12) 0.2395(11) 0.117(6) Uiso 0.430(15) 1 d PD B 1
C13S C -0.1732(13) 0.4839(14) 0.2391(13) 0.081(8) Uiso 0.430(15) 1 d PD B 1
H13I H -0.1314 0.5148 0.2501 0.097 Uiso 0.430(15) 1 calc PR B 1
H13J H -0.1441 0.4783 0.2065 0.097 Uiso 0.430(15) 1 calc PR B 1
C14S C -0.1829(15) 0.3970(16) 0.2703(12) 0.077(7) Uiso 0.430(15) 1 d PD B 1
H14H H -0.1976 0.3988 0.3041 0.093 Uiso 0.430(15) 1 calc PR B 1
H14I H -0.1260 0.3542 0.2644 0.093 Uiso 0.430(15) 1 calc PR B 1
C15S C -0.2687(18) 0.3786(14) 0.2532(13) 0.069(7) Uiso 0.430(15) 1 d PD B 1
H15A H -0.2487 0.3560 0.2241 0.082 Uiso 0.430(15) 1 calc PR B 1
H15B H -0.3063 0.3362 0.2780 0.082 Uiso 0.430(15) 1 calc PR B 1
C16S C -0.3211(16) 0.4656(18) 0.2442(14) 0.078(8) Uiso 0.430(15) 1 d PD B 1
H16A H -0.3470 0.4756 0.2148 0.094 Uiso 0.430(15) 1 calc PR B 1
H16B H -0.3755 0.4693 0.2706 0.094 Uiso 0.430(15) 1 calc PR B 1
O4SB O -0.2366(15) 0.5341(13) 0.2580(9) 0.117(6) Uiso 0.570(15) 1 d PD B 2
C41S C -0.1781(15) 0.4537(17) 0.2659(13) 0.081(8) Uiso 0.570(15) 1 d PD B 2
H41A H -0.1484 0.4479 0.2937 0.097 Uiso 0.570(15) 1 calc PR B 2
H41B H -0.1265 0.4522 0.2380 0.097 Uiso 0.570(15) 1 calc PR B 2
C42S C -0.2338(18) 0.3797(12) 0.2741(11) 0.077(7) Uiso 0.570(15) 1 d PD B 2
H42B H -0.2464 0.3495 0.3081 0.093 Uiso 0.570(15) 1 calc PR B 2
H42C H -0.2011 0.3364 0.2554 0.093 Uiso 0.570(15) 1 calc PR B 2
C43S C -0.3260(16) 0.4267(15) 0.2571(11) 0.069(7) Uiso 0.570(15) 1 d PD B 2
H43B H -0.3223 0.4297 0.2231 0.082 Uiso 0.570(15) 1 calc PR B 2
H43C H -0.3821 0.3973 0.2757 0.082 Uiso 0.570(15) 1 calc PR B 2
C44S C -0.3288(14) 0.5133(15) 0.2656(11) 0.078(8) Uiso 0.570(15) 1 d PD B 2
H44A H -0.3658 0.5578 0.2440 0.094 Uiso 0.570(15) 1 calc PR B 2
H44B H -0.3603 0.5137 0.2986 0.094 Uiso 0.570(15) 1 calc PR B 2
O5S O 0.045(2) 0.8789(16) 0.4401(11) 0.171(9) Uiso 0.570(7) 1 d PD C 1
C17S C 0.092(3) 0.934(2) 0.4550(11) 0.170(15) Uiso 0.570(7) 1 d PD C 1
H17A H 0.1448 0.8980 0.4705 0.204 Uiso 0.570(7) 1 calc PR C 1
H17B H 0.0471 0.9619 0.4785 0.204 Uiso 0.570(7) 1 calc PR C 1
C18S C 0.129(2) 1.000(2) 0.4156(14) 0.151(13) Uiso 0.570(7) 1 d PD C 1
H18A H 0.1903 0.9773 0.3975 0.181 Uiso 0.570(7) 1 calc PR C 1
H18B H 0.1374 1.0532 0.4250 0.181 Uiso 0.570(7) 1 calc PR C 1
C19S C 0.049(3) 1.014(2) 0.3893(13) 0.193(16) Uiso 0.570(7) 1 d PD C 1
H19A H -0.0027 1.0583 0.4002 0.231 Uiso 0.570(7) 1 calc PR C 1
H19B H 0.0707 1.0348 0.3548 0.231 Uiso 0.570(7) 1 calc PR C 1
C20S C 0.016(2) 0.928(2) 0.4006(11) 0.095(8) Uiso 0.570(7) 1 d PD C 1
H20D H -0.0544 0.9344 0.4053 0.115 Uiso 0.570(7) 1 calc PR C 1
H20E H 0.0421 0.8988 0.3741 0.115 Uiso 0.570(7) 1 calc PR C 1
O5SB O 0.3209(19) 0.139(2) 0.4941(12) 0.171(9) Uiso 0.430(7) 1 d PD C 2
C25S C 0.261(3) 0.076(3) 0.5154(7) 0.170(15) Uiso 0.430(7) 1 d PD C 2
H25A H 0.2042 0.1012 0.5347 0.204 Uiso 0.430(7) 1 calc PR C 2
H25B H 0.2944 0.0271 0.5369 0.204 Uiso 0.430(7) 1 calc PR C 2
C26S C 0.231(2) 0.039(2) 0.4796(13) 0.151(13) Uiso 0.430(7) 1 d PD C 2
H26A H 0.1620 0.0550 0.4796 0.181 Uiso 0.430(7) 1 calc PR C 2
H26B H 0.2462 -0.0257 0.4860 0.181 Uiso 0.430(7) 1 calc PR C 2
C27S C 0.289(3) 0.083(3) 0.4329(8) 0.193(16) Uiso 0.430(7) 1 d PD C 2
H27A H 0.2502 0.1038 0.4077 0.231 Uiso 0.430(7) 1 calc PRD C 2
H27B H 0.3456 0.0432 0.4225 0.231 Uiso 0.430(7) 1 calc PR C 2
C28S C 0.319(2) 0.1621(19) 0.4466(11) 0.095(8) Uiso 0.430(7) 1 d PD C 2
H28A H 0.3827 0.1757 0.4284 0.115 Uiso 0.430(7) 1 calc PR C 2
H28B H 0.2726 0.2152 0.4392 0.115 Uiso 0.430(7) 1 calc PR C 2
O6S O 0.6478(18) 0.0413(17) 0.3784(12) 0.263(17) Uiso 0.542(15) 1 d PD D 1
C21S C 0.612(2) 0.1307(17) 0.3695(15) 0.155(14) Uiso 0.542(15) 1 d PD D 1
H21A H 0.6646 0.1671 0.3645 0.186 Uiso 0.542(15) 1 calc PR D 1
H21B H 0.5640 0.1430 0.3968 0.186 Uiso 0.542(15) 1 calc PR D 1
C22S C 0.569(3) 0.152(2) 0.3274(17) 0.45(5) Uiso 0.542(15) 1 d PD D 1
H22A H 0.6176 0.1537 0.2980 0.545 Uiso 0.542(15) 1 calc PR D 1
H22B H 0.5263 0.2082 0.3245 0.545 Uiso 0.542(15) 1 calc PR D 1
C23S C 0.515(2) 0.071(3) 0.3403(19) 0.47(4) Uiso 0.542(15) 1 d PD D 1
H23A H 0.4532 0.0805 0.3619 0.569 Uiso 0.542(15) 1 calc PR D 1
H23B H 0.5029 0.0568 0.3118 0.569 Uiso 0.542(15) 1 calc PR D 1
C24S C 0.581(2) 0.0045(19) 0.3638(14) 0.130(12) Uiso 0.542(15) 1 d PD D 1
H24A H 0.5449 -0.0335 0.3918 0.156 Uiso 0.542(15) 1 calc PR D 1
H24B H 0.6145 -0.0330 0.3420 0.156 Uiso 0.542(15) 1 calc PR D 1
O6SB O 0.660(3) 0.122(3) 0.3314(17) 0.263(17) Uiso 0.458(15) 1 d PD D 2
C61S C 0.629(3) 0.057(2) 0.3159(17) 0.130(12) Uiso 0.458(15) 1 d PD D 2
H61A H 0.6540 -0.0022 0.3325 0.156 Uiso 0.458(15) 1 calc PR D 2
H61B H 0.6521 0.0639 0.2814 0.156 Uiso 0.458(15) 1 calc PR D 2
C62S C 0.525(3) 0.067(3) 0.326(2) 0.47(4) Uiso 0.458(15) 1 d PD D 2
H62B H 0.4993 0.0480 0.3601 0.569 Uiso 0.458(15) 1 calc PR D 2
H62C H 0.4981 0.0367 0.3076 0.569 Uiso 0.458(15) 1 calc PR D 2
C63S C 0.510(3) 0.168(3) 0.3081(17) 0.45(5) Uiso 0.458(15) 1 d PD D 2
H63B H 0.5144 0.1856 0.2733 0.545 Uiso 0.458(15) 1 calc PR D 2
H63C H 0.4484 0.1938 0.3236 0.545 Uiso 0.458(15) 1 calc PRD D 2
C64S C 0.589(4) 0.193(2) 0.3222(16) 0.155(14) Uiso 0.458(15) 1 d PD D 2
H64A H 0.6175 0.2408 0.2967 0.186 Uiso 0.458(15) 1 calc PR D 2
H64B H 0.5659 0.2163 0.3510 0.186 Uiso 0.458(15) 1 calc PR D 2
P1 P 0.9591(5) 0.1003(5) 0.2620(3) 0.0677(15) Uani 0.765(11) 1 d PD E 1
F1 F 0.8743(7) 0.1782(6) 0.2541(5) 0.137(7) Uani 0.765(11) 1 d PD E 1
F2 F 0.8963(8) 0.0544(7) 0.3099(4) 0.131(6) Uani 0.765(11) 1 d PD E 1
F3 F 1.0007(10) 0.1529(9) 0.2900(4) 0.160(8) Uani 0.765(11) 1 d PD E 1
F4 F 1.0206(10) 0.1468(9) 0.2144(4) 0.230(10) Uani 0.765(11) 1 d PD E 1
F5 F 0.9155(11) 0.0480(8) 0.2344(5) 0.193(9) Uani 0.765(11) 1 d PD E 1
F6 F 1.0421(7) 0.0224(8) 0.2699(5) 0.127(7) Uani 0.765(11) 1 d PD E 1
P1B P 0.9745(17) 0.0970(16) 0.2615(9) 0.0677(15) Uani 0.235(11) 1 d PD E 2
F1B F 0.926(3) 0.174(2) 0.2874(15) 0.137(7) Uani 0.235(11) 1 d PD E 2
F2B F 0.951(3) 0.026(2) 0.3101(12) 0.131(6) Uani 0.235(11) 1 d PD E 2
F3B F 1.074(2) 0.104(3) 0.2736(16) 0.160(8) Uani 0.235(11) 1 d PD E 2
F4B F 0.997(4) 0.168(3) 0.2130(11) 0.230(10) Uani 0.235(11) 1 d PD E 2
F5B F 0.874(2) 0.090(3) 0.2495(19) 0.193(9) Uani 0.235(11) 1 d PD E 2
F6B F 1.023(3) 0.020(2) 0.2358(15) 0.127(7) Uani 0.235(11) 1 d PD E 2

loop_
_atom_site_aniso_label
_atom_site_aniso_U_11
_atom_site_aniso_U_22
_atom_site_aniso_U_33
_atom_site_aniso_U_23
_atom_site_aniso_U_13
_atom_site_aniso_U_12
Mo1 0.0149(5) 0.0231(6) 0.0178(7) -0.0058(5) 0.0008(5) -0.0023(4)
Mo2 0.0149(5) 0.0249(6) 0.0152(7) -0.0042(5) 0.0011(5) -0.0023(4)
Mo3 0.0163(5) 0.0331(7) 0.0168(7) -0.0073(5) 0.0031(5) -0.0045(5)
Mo4 0.0164(5) 0.0326(7) 0.0183(7) -0.0090(5) 0.0021(5) -0.0051(4)
N1 0.014(5) 0.028(6) 0.014(6) -0.007(5) 0.002(4) -0.005(4)
N2 0.020(3) 0.025(3) 0.025(3) -0.005(3) -0.002(3) -0.005(2)
N3 0.020(3) 0.024(3) 0.021(3) -0.007(3) 0.000(2) 0.000(2)
N4 0.017(4) 0.012(5) 0.037(7) -0.004(5) 0.000(5) 0.001(4)
N5 0.016(3) 0.021(3) 0.018(3) -0.005(2) -0.001(2) 0.000(2)
N6 0.023(4) 0.034(6) 0.013(6) -0.006(5) 0.002(4) -0.008(4)
N7 0.018(3) 0.019(3) 0.014(3) -0.001(2) -0.005(2) 0.003(2)
N8 0.019(5) 0.039(6) 0.014(6) -0.009(5) -0.004(4) 0.003(4)
N9 0.026(3) 0.029(3) 0.026(3) -0.006(3) -0.002(2) -0.004(2)
N10 0.021(4) 0.036(6) 0.024(7) -0.014(5) 0.002(5) -0.001(4)
N11 0.011(4) 0.050(7) 0.016(6) -0.009(5) 0.002(4) -0.006(4)
N12 0.025(3) 0.027(3) 0.023(3) -0.010(3) -0.002(2) -0.003(2)
N13 0.024(3) 0.019(3) 0.020(3) -0.010(2) -0.003(2) -0.007(2)
N14 0.026(3) 0.026(3) 0.026(4) -0.007(3) -0.005(3) -0.003(2)
O1 0.018(4) 0.033(5) 0.019(5) -0.013(4) 0.004(4) -0.003(3)
O2 0.016(4) 0.039(5) 0.016(5) 0.002(4) 0.005(4) -0.006(3)
O3 0.025(5) 0.029(5) 0.061(8) -0.008(5) -0.015(5) 0.011(4)
O4 0.032(5) 0.043(6) 0.053(7) 0.002(5) -0.011(5) -0.010(4)
O5 0.025(5) 0.050(6) 0.071(8) -0.018(5) 0.012(5) -0.010(4)
O6 0.030(5) 0.047(6) 0.039(7) -0.005(5) -0.014(4) 0.000(4)
O7 0.018(5) 0.077(8) 0.104(9) -0.020(7) -0.010(5) -0.019(5)
O8 0.038(5) 0.039(5) 0.066(7) -0.016(5) -0.028(5) 0.019(4)
O9 0.061(7) 0.076(8) 0.037(7) -0.011(6) 0.003(5) -0.038(6)
O11 0.014(5) 0.094(8) 0.064(8) -0.015(6) 0.013(5) -0.010(5)
O12 0.064(7) 0.086(9) 0.060(8) -0.035(7) -0.023(6) -0.021(6)
O13 0.024(6) 0.097(9) 0.107(10) -0.005(7) -0.022(6) 0.011(6)
O14 0.076(7) 0.051(7) 0.090(9) -0.010(6) 0.009(6) -0.046(5)
C1 0.019(6) 0.008(6) 0.028(9) 0.003(6) -0.004(6) -0.003(5)
C2 0.019(6) 0.014(6) 0.022(8) 0.009(6) -0.006(6) -0.002(5)
C3 0.017(6) 0.056(9) 0.026(9) -0.016(7) -0.005(6) -0.008(6)
C4 0.013(6) 0.029(7) 0.036(9) -0.007(7) 0.008(6) -0.002(5)
C30 0.019(5) 0.035(7) 0.030(8) -0.016(6) 0.000(5) 0.000(5)
C32 0.019(6) 0.029(8) 0.027(9) 0.003(6) -0.008(6) -0.004(5)
C33 0.035(7) 0.027(8) 0.019(8) -0.013(6) -0.001(6) -0.002(6)
C34 0.021(7) 0.027(8) 0.052(11) -0.011(7) -0.003(7) -0.007(6)
C35 0.047(8) 0.029(8) 0.035(10) -0.010(7) -0.013(7) -0.013(6)
C36 0.027(7) 0.023(7) 0.031(9) -0.018(6) 0.001(6) 0.013(6)
C37 0.036(8) 0.029(8) 0.088(13) -0.016(8) -0.024(8) 0.014(6)
C41 0.021(6) 0.035(7) 0.016(8) -0.005(6) -0.006(5) -0.008(5)
C42 0.040(7) 0.015(7) 0.028(8) 0.012(6) -0.005(6) -0.008(5)
C43 0.030(7) 0.036(8) 0.048(10) -0.009(7) -0.017(6) 0.003(6)
C44 0.031(7) 0.032(8) 0.019(8) -0.005(6) 0.016(6) -0.014(6)
C45 0.039(7) 0.032(8) 0.028(9) 0.013(7) -0.005(6) -0.022(6)
C46 0.022(6) 0.034(7) 0.017(7) 0.000(6) -0.003(5) -0.005(5)
C47 0.024(7) 0.066(11) 0.071(12) -0.013(9) -0.011(7) -0.024(7)
C50 0.036(6) 0.026(7) 0.004(7) 0.003(6) 0.003(5) -0.010(5)
C52 0.030(7) 0.028(8) 0.027(8) -0.009(6) -0.011(6) -0.010(6)
C53 0.024(7) 0.023(8) 0.043(9) -0.015(7) -0.002(6) 0.000(6)
C54 0.020(7) 0.044(9) 0.026(9) -0.009(7) 0.005(6) -0.003(6)
C55 0.033(7) 0.045(9) 0.035(10) -0.022(7) 0.007(6) -0.024(6)
C56 0.034(7) 0.038(8) 0.022(9) -0.019(7) 0.000(6) 0.007(6)
C57 0.027(7) 0.063(10) 0.078(13) -0.020(9) 0.019(7) -0.027(7)
C62 0.020(6) 0.043(8) 0.035(9) -0.018(7) 0.002(5) 0.007(5)
C63 0.007(6) 0.040(8) 0.042(9) -0.012(7) 0.002(5) 0.003(5)
C65 0.041(7) 0.029(7) 0.018(8) -0.005(6) -0.005(5) -0.004(6)
C66 0.018(6) 0.034(7) 0.017(7) -0.001(6) 0.011(4) 0.001(5)
C67 0.043(8) 0.062(10) 0.030(10) 0.010(8) -0.022(7) -0.005(7)
C70 0.027(6) 0.030(7) 0.015(8) -0.006(6) 0.010(5) -0.003(5)
C72 0.043(8) 0.030(8) 0.051(10) -0.020(7) 0.001(7) 0.000(6)
C73 0.031(8) 0.036(9) 0.070(12) -0.032(8) 0.014(7) -0.018(6)
C74 0.010(6) 0.055(10) 0.038(10) -0.016(8) 0.010(6) -0.015(6)
C75 0.026(7) 0.051(10) 0.053(11) 0.005(8) -0.009(7) -0.017(7)
C76 0.031(7) 0.028(7) 0.022(8) 0.008(6) 0.001(6) -0.011(6)
C77 0.033(9) 0.127(17) 0.092(15) -0.040(13) -0.008(9) -0.033(10)
C81 0.034(7) 0.008(6) 0.034(9) -0.004(6) -0.009(6) 0.007(5)
C82 0.025(7) 0.026(7) 0.022(8) 0.011(6) -0.009(6) 0.001(5)
C83 0.022(7) 0.042(8) 0.053(10) -0.019(8) 0.016(6) 0.004(6)
C84 0.038(8) 0.031(8) 0.044(10) -0.019(7) 0.001(7) 0.001(6)
C85 0.052(8) 0.019(7) 0.032(9) 0.007(6) 0.000(7) 0.004(6)
C86 0.039(8) 0.034(8) 0.046(10) -0.016(8) 0.010(7) -0.003(6)
C87 0.028(8) 0.075(12) 0.122(16) -0.052(11) 0.005(9) 0.012(7)
C90 0.028(3) 0.028(4) 0.025(4) -0.005(3) -0.004(3) -0.003(3)
C91 0.025(4) 0.024(4) 0.022(4) -0.009(3) 0.001(3) -0.001(3)
C92 0.039(7) 0.038(8) 0.033(7) -0.008(6) -0.002(6) -0.009(6)
C93 0.039(8) 0.041(8) 0.027(8) 0.005(7) 0.002(6) -0.009(6)
C94 0.047(8) 0.035(8) 0.031(8) -0.014(6) 0.011(6) -0.017(6)
C95 0.033(7) 0.058(10) 0.024(7) -0.004(6) 0.000(6) -0.018(6)
C96 0.028(7) 0.055(9) 0.039(8) 0.000(7) -0.006(6) -0.020(6)
C97 0.062(10) 0.095(13) 0.063(13) -0.036(11) 0.008(9) -0.043(9)
C110 0.024(6) 0.048(9) 0.011(8) -0.013(6) -0.011(5) 0.005(5)
C112 0.029(7) 0.040(9) 0.044(10) -0.019(8) -0.007(7) 0.011(6)
C113 0.025(7) 0.066(11) 0.033(10) -0.007(8) 0.003(6) -0.016(7)
C114 0.026(7) 0.053(10) 0.017(9) -0.013(7) 0.003(6) 0.006(7)
C115 0.042(8) 0.050(10) 0.038(10) -0.024(8) 0.008(7) 0.005(7)
C116 0.014(6) 0.033(8) 0.031(9) -0.007(7) 0.004(6) 0.009(5)
C117 0.027(9) 0.133(17) 0.087(15) -0.048(13) 0.009(9) 0.011(9)
C121 0.021(6) 0.036(7) 0.019(8) -0.016(6) -0.002(5) -0.008(5)
C122 0.027(7) 0.056(9) 0.022(8) -0.025(7) -0.007(6) 0.000(6)
C123 0.056(9) 0.052(10) 0.019(9) -0.007(8) -0.008(7) -0.026(7)
C124 0.040(8) 0.046(9) 0.061(12) -0.017(8) -0.022(8) -0.010(6)
C125 0.046(9) 0.095(13) 0.036(10) -0.036(9) -0.011(7) -0.027(8)
C127 0.090(14) 0.124(18) 0.12(2) -0.056(16) -0.033(13) -0.031(12)
C130 0.028(6) 0.043(8) 0.016(8) -0.010(6) -0.008(6) -0.001(5)
C131 0.024(6) 0.044(9) 0.024(8) -0.012(7) 0.011(6) -0.001(6)
C132 0.032(7) 0.045(9) 0.045(10) -0.026(8) -0.012(7) 0.000(6)
C133 0.024(7) 0.064(11) 0.042(10) -0.027(8) -0.005(7) -0.011(7)
C134 0.037(9) 0.070(12) 0.063(13) -0.024(10) -0.008(8) 0.002(8)
C135 0.046(9) 0.031(9) 0.074(13) 0.003(8) -0.009(8) 0.012(7)
C136 0.039(8) 0.032(8) 0.036(9) 0.002(7) -0.006(6) -0.009(6)
C137 0.035(10) 0.120(18) 0.14(2) 0.002(14) -0.026(11) -0.007(10)
C141 0.024(5) 0.014(6) 0.022(7) 0.005(5) 0.000(5) -0.013(5)
C142 0.032(7) 0.043(9) 0.035(9) -0.009(7) 0.007(6) -0.023(6)
C143 0.053(8) 0.050(9) 0.050(10) -0.028(8) 0.002(7) -0.010(7)
C145 0.025(7) 0.054(9) 0.035(9) -0.010(7) 0.000(6) -0.001(6)
C146 0.032(7) 0.039(8) 0.030(9) -0.010(7) 0.000(6) -0.001(6)
C147 0.054(10) 0.088(13) 0.072(13) 0.008(10) 0.010(9) -0.057(9)
P1 0.087(4) 0.063(3) 0.048(3) -0.014(3) -0.016(3) 0.009(3)
F1 0.107(11) 0.068(9) 0.24(2) -0.039(11) -0.072(11) 0.030(8)
F2 0.093(12) 0.138(13) 0.131(12) -0.009(10) 0.032(10) -0.028(10)
F3 0.19(2) 0.20(2) 0.138(15) -0.072(13) -0.022(13) -0.111(17)
F4 0.39(2) 0.118(13) 0.066(10) 0.039(9) 0.071(13) 0.051(14)
F5 0.33(2) 0.126(16) 0.20(2) -0.098(14) -0.199(19) 0.052(15)
F6 0.100(9) 0.103(10) 0.141(18) 0.009(12) -0.035(11) 0.046(8)
P1B 0.087(4) 0.063(3) 0.048(3) -0.014(3) -0.016(3) 0.009(3)
F1B 0.107(11) 0.068(9) 0.24(2) -0.039(11) -0.072(11) 0.030(8)
F2B 0.093(12) 0.138(13) 0.131(12) -0.009(10) 0.032(10) -0.028(10)
F3B 0.19(2) 0.20(2) 0.138(15) -0.072(13) -0.022(13) -0.111(17)
F4B 0.39(2) 0.118(13) 0.066(10) 0.039(9) 0.071(13) 0.051(14)
F5B 0.33(2) 0.126(16) 0.20(2) -0.098(14) -0.199(19) 0.052(15)
F6B 0.100(9) 0.103(10) 0.141(18) 0.009(12) -0.035(11) 0.046(8)

loop_
_atom_type_symbol
_atom_type_description
_atom_type_scat_dispersion_real
_atom_type_scat_dispersion_imag
_atom_type_scat_source
C C 0.0033 0.0016 'International Tables Vol C Tables 4.2.6.8 and 6.1.1.4'
H H 0.0000 0.0000 'International Tables Vol C Tables 4.2.6.8 and 6.1.1.4'
N N 0.0061 0.0033 'International Tables Vol C Tables 4.2.6.8 and 6.1.1.4'
O O 0.0106 0.0060 'International Tables Vol C Tables 4.2.6.8 and 6.1.1.4'
F F 0.0171 0.0103 'International Tables Vol C Tables 4.2.6.8 and 6.1.1.4'
P P 0.1023 0.0942 'International Tables Vol C Tables 4.2.6.8 and 6.1.1.4'
Mo Mo -1.6832 0.6857 'International Tables Vol C Tables 4.2.6.8 and 6.1.1.4'

loop_
_geom_angle_atom_site_label_1
_geom_angle_atom_site_label_2
_geom_angle_atom_site_label_3
_geom_angle
O1 Mo1 N5 166.1(3)
O1 Mo1 Mo2 99.80(19)
N5 Mo1 Mo2 92.2(2)
O1 Mo1 N7 92.7(3)
N5 Mo1 N7 93.7(3)
Mo2 Mo1 N7 93.3(2)
O1 Mo1 N3 85.5(3)
N5 Mo1 N3 86.7(3)
Mo2 Mo1 N3 93.6(2)
N7 Mo1 N3 173.0(3)
Mo1 Mo2 N6 92.8(2)
Mo1 Mo2 N1 99.4(2)
N6 Mo2 N1 167.7(3)
Mo1 Mo2 N4 91.6(2)
N6 Mo2 N4 89.5(3)
N1 Mo2 N4 88.9(3)
Mo1 Mo2 N8 91.7(2)
N6 Mo2 N8 92.7(3)
N1 Mo2 N8 88.2(3)
N4 Mo2 N8 175.9(3)
O2 Mo3 N11 166.6(3)
O2 Mo3 N13 92.4(3)
N11 Mo3 N13 92.7(3)
O2 Mo3 Mo4 100.05(19)
N11 Mo3 Mo4 92.0(2)
N13 Mo3 Mo4 93.4(2)
O2 Mo3 N9 86.6(3)
N11 Mo3 N9 87.0(4)
N13 Mo3 N9 173.7(3)
Mo4 Mo3 N9 92.9(2)
Mo3 Mo4 N2 98.9(2)
Mo3 Mo4 N12 92.8(2)
N2 Mo4 N12 168.3(3)
Mo3 Mo4 N10 91.8(2)
N2 Mo4 N10 90.6(3)
N12 Mo4 N10 88.9(3)
Mo3 Mo4 N14 91.2(2)
N2 Mo4 N14 87.7(3)
N12 Mo4 N14 92.2(3)
N10 Mo4 N14 176.7(3)
C1 N1 C3 114.3(9)
C1 N1 Mo2 133.8(7)
C3 N1 Mo2 111.1(7)
C2 N2 C4 113.6(9)
C2 N2 Mo4 136.3(7)
C4 N2 Mo4 110.0(7)
C70 N3 C71 121.1(9)
C70 N3 Mo1 116.6(7)
C71 N3 Mo1 122.3(7)
C70 N4 C81 120.9(9)
C70 N4 Mo2 117.8(7)
C81 N4 Mo2 121.0(7)
C50 N5 C51 118.9(9)
C50 N5 Mo1 119.5(7)
C51 N5 Mo1 121.1(7)
C50 N6 C61 119.6(9)
C50 N6 Mo2 115.7(7)
C61 N6 Mo2 124.7(7)
C30 N7 C31 121.5(9)
C30 N7 Mo1 116.4(7)
C31 N7 Mo1 122.0(7)
C30 N8 C41 119.7(9)
C30 N8 Mo2 116.2(8)
C41 N8 Mo2 122.6(6)
C130 N9 C131 119.4(10)
C130 N9 Mo3 117.8(8)
C131 N9 Mo3 122.8(7)
C130 N10 C141 118.7(10)
C130 N10 Mo4 116.8(8)
C141 N10 Mo4 124.1(7)
C110 N11 C111 119.7(10)
C110 N11 Mo3 118.0(7)
C111 N11 Mo3 121.6(7)
C110 N12 C121 118.8(10)
C110 N12 Mo4 116.4(8)
C121 N12 Mo4 124.8(7)
C90 N13 C91 120.7(9)
C90 N13 Mo3 116.7(7)
C91 N13 Mo3 122.7(7)
C90 N14 C201 116.9(13)
C90 N14 C101 127(2)
C90 N14 Mo4 116.7(8)
C201 N14 Mo4 125.5(11)
C101 N14 Mo4 115(2)
C2 O1 Mo1 134.0(7)
C1 O2 Mo3 137.2(7)
C34 O3 C37 116.4(10)
C44 O4 C47 116.4(8)
C54 O5 C57 118.1(10)
C64 O6 C67 115.2(9)
C74 O7 C77 117.6(11)
C84 O8 C87 118.9(10)
C94 O9 C97 116.9(11)
C114 O11 C117 116.9(11)
C124 O12 C127 119.6(12)
C134 O13 C137 114.6(12)
C144 O14 C147 116.3(11)
O2 C1 N1 122.0(10)
O2 C1 C2 118.9(10)
N1 C1 C2 118.9(9)
O1 C2 N2 121.6(10)
O1 C2 C1 119.8(10)
N2 C2 C1 118.5(9)
N8 C30 N7 122.1(11)
C36 C31 N7 121.3(11)
C36 C31 C32 115.8(10)
N7 C31 C32 122.7(11)
C33 C32 C31 122.1(12)
C34 C33 C32 119.2(12)
C33 C34 C35 119.7(12)
C33 C34 O3 116.7(12)
C35 C34 O3 123.6(12)
C36 C35 C34 119.5(12)
C35 C36 C31 123.5(12)
C42 C41 C46 120.0
C42 C41 N8 118.1(6)
C46 C41 N8 121.7(6)
C43 C42 C41 120.0
C42 C43 C44 120.0
O4 C44 C43 125.2(6)
O4 C44 C45 114.8(6)
C43 C44 C45 120.0
C46 C45 C44 120.0
C45 C46 C41 120.0
N5 C50 N6 119.6(10)
C52 C51 C56 120.1(10)
C52 C51 N5 118.9(10)
C56 C51 N5 121.0(10)
C51 C52 C53 119.7(10)
C54 C53 C52 119.4(11)
C55 C54 C53 121.5(11)
C55 C54 O5 124.6(11)
C53 C54 O5 113.9(11)
C54 C55 C56 118.6(11)
C51 C56 C55 120.7(11)
C66 C61 C62 118.4(11)
C66 C61 N6 122.7(10)
C62 C61 N6 118.9(11)
C63 C62 C61 120.3(12)
C62 C63 C64 120.4(10)
C65 C64 O6 125.8(11)
C65 C64 C63 119.6(11)
O6 C64 C63 114.7(10)
C64 C65 C66 120.2(11)
C61 C66 C65 121.0(10)
N4 C70 N3 119.9(10)
C72 C71 C76 117.6(11)
C72 C71 N3 124.3(11)
C76 C71 N3 118.0(10)
C71 C72 C73 120.4(12)
C72 C73 C74 121.9(12)
C75 C74 O7 125.8(12)
C75 C74 C73 117.9(11)
O7 C74 C73 116.3(12)
C74 C75 C76 120.5(12)
C71 C76 C75 121.7(11)
C86 C81 C82 118.0(10)
C86 C81 N4 121.4(11)
C82 C81 N4 120.5(11)
C81 C82 C83 121.4(11)
C82 C83 C84 119.7(11)
O8 C84 C85 117.9(12)
O8 C84 C83 122.7(11)
C85 C84 C83 119.5(11)
C84 C85 C86 119.4(12)
C81 C86 C85 121.9(11)
N14 C90 N13 121.8(11)
C96 C91 C92 118.4(11)
C96 C91 N13 120.4(11)
C92 C91 N13 121.1(11)
C93 C92 C91 119.5(13)
C92 C93 C94 119.7(13)
C95 C94 O9 124.9(13)
C95 C94 C93 121.3(12)
O9 C94 C93 113.7(12)
C94 C95 C96 118.4(13)
C91 C96 C95 122.6(13)
C106 C101 N14 117(3)
O10A C104 C105 112(3)
C104 C105 C106 120.0
C105 C106 C101 120.0
C104 O10A C107 115(3)
C202 C201 C206 116.6(15)
C202 C201 N14 119.6(16)
C206 C201 N14 123.6(17)
C201 C202 C203 122.0(15)
C204 C203 C202 118.1(14)
O10B C204 C205 118.2(17)
O10B C204 C203 123.1(17)
C205 C204 C203 118.3(14)
C206 C205 C204 123.2(16)
C205 C206 C201 121.4(16)
C204 O10B C207 117.1(17)
N12 C110 N11 120.5(11)
C112 C111 C116 119.9(11)
C112 C111 N11 119.0(10)
C116 C111 N11 120.8(11)
C111 C112 C113 120.3(11)
C114 C113 C112 120.2(12)
O11 C114 C113 115.2(12)
O11 C114 C115 125.2(11)
C113 C114 C115 119.6(11)
C114 C115 C116 119.7(12)
C111 C116 C115 120.1(12)
C122 C121 C126 116.8(11)
C122 C121 N12 119.5(11)
C126 C121 N12 123.7(10)
C123 C122 C121 123.0(12)
C124 C123 C122 120.0(12)
C123 C124 O12 119.6(13)
C123 C124 C125 120.0(12)
O12 C124 C125 120.4(14)
C126 C125 C124 117.6(13)
C125 C126 C121 122.4(12)
N9 C130 N10 120.2(11)
C132 C131 C136 119.5(11)
C132 C131 N9 117.4(11)
C136 C131 N9 122.9(12)
C131 C132 C133 120.6(12)
C134 C133 C132 119.3(13)
C133 C134 O13 124.8(15)
C133 C134 C135 119.3(13)
O13 C134 C135 115.8(14)
C136 C135 C134 122.5(13)
C135 C136 C131 118.5(13)
C146 C141 C142 117.7(10)
C146 C141 N10 121.2(11)
C142 C141 N10 120.9(10)
C141 C142 C143 123.8(11)
C142 C143 C144 116.3(12)
C145 C144 O14 125.3(12)
C145 C144 C143 120.6(11)
O14 C144 C143 114.1(12)
C144 C145 C146 119.1(11)
C141 C146 C145 122.4(12)
C4S O1S C1S 110.7(14)
O1S C1S C2S 111.2(13)
C1S C2S C3S 104.2(14)
C2S C3S C4S 103.3(15)
O1S C4S C3S 108.5(16)
C12S O3S C9S 102(2)
O3S C9S C10S 112(2)
C11S C10S C9S 92.6(19)
C10S C11S C12S 94(2)
O3S C12S C11S 106(2)
C8S O2S C5S 112.8(18)
O2S C5S C6S 107.7(16)
C7S C6S C5S 103.4(16)
C6S C7S C8S 106.2(18)
O2S C8S C7S 107.5(18)
C13S O4S C16S 101.9(14)
O4S C13S C14S 108.5(14)
C13S C14S C15S 97.1(11)
C16S C15S C14S 101.0(10)
O4S C16S C15S 111.9(13)
C44S O4SB C41S 106.2(17)
O4SB C41S C42S 110.5(14)
C41S C42S C43S 101.9(12)
C44S C43S C42S 101.2(13)
O4SB C44S C43S 109.1(16)
C20S O5S C17S 105.4(19)
O5S C17S C18S 110.1(19)
C17S C18S C19S 97.2(15)
C20S C19S C18S 103.6(15)
O5S C20S C19S 109.5(17)
C25S O5SB C28S 108.5(8)
O5SB C25S C26S 111.6(4)
C25S C26S C27S 103.6(6)
C26S C27S C28S 101.0(9)
O5SB C28S C27S 108.3(9)
C21S O6S C24S 101.9(14)
O6S C21S C22S 108.5(14)
C21S C22S C23S 97.1(11)
C24S C23S C22S 101.0(10)
O6S C24S C23S 111.9(13)
C61S O6SB C64S 101.9(14)
O6SB C61S C62S 108.4(14)
C61S C62S C63S 97.1(11)
C64S C63S C62S 101.0(10)
O6SB C64S C63S 112.0(13)
F4 P1 F6 90.7(4)
F4 P1 F3 90.2(4)
F6 P1 F3 90.7(4)
F4 P1 F5 90.5(4)
F6 P1 F5 90.0(4)
F3 P1 F5 179.0(6)
F4 P1 F2 179.4(6)
F6 P1 F2 90.0(4)
F3 P1 F2 89.7(4)
F5 P1 F2 89.6(4)
F4 P1 F1 89.8(4)
F6 P1 F1 179.3(5)
F3 P1 F1 89.7(4)
F5 P1 F1 89.5(4)
F2 P1 F1 89.6(4)
F3B P1B F4B 90.1(5)
F3B P1B F2B 90.1(5)
F4B P1B F2B 179.8(8)
F3B P1B F5B 179.9(8)
F4B P1B F5B 89.9(5)
F2B P1B F5B 89.9(5)
F3B P1B F6B 90.1(5)
F4B P1B F6B 90.2(5)
F2B P1B F6B 90.0(5)
F5B P1B F6B 90.0(5)
F3B P1B F1B 90.0(5)
F4B P1B F1B 89.9(5)
F2B P1B F1B 89.9(5)
F5B P1B F1B 89.9(5)
F6B P1B F1B 179.8(9)

loop_
_geom_bond_atom_site_label_1
_geom_bond_atom_site_label_2
_geom_bond_distance
Mo1 O1 2.064(8)
Mo1 N5 2.097(9)
Mo1 Mo2 2.1046(13)
Mo1 N7 2.129(9)
Mo1 N3 2.138(9)
Mo2 N6 2.143(9)
Mo2 N1 2.143(9)
Mo2 N4 2.153(9)
Mo2 N8 2.170(10)
Mo3 O2 2.047(8)
Mo3 N11 2.102(9)
Mo3 N13 2.104(9)
Mo3 Mo4 2.1115(14)
Mo3 N9 2.123(9)
Mo4 N2 2.140(10)
Mo4 N12 2.142(9)
Mo4 N10 2.144(9)
Mo4 N14 2.159(9)
N1 C1 1.305(13)
N1 C3 1.472(11)
N2 C2 1.322(14)
N2 C4 1.481(12)
N3 C70 1.335(12)
N3 C71 1.424(12)
N4 C70 1.330(13)
N4 C81 1.416(13)
N5 C50 1.307(13)
N5 C51 1.436(12)
N6 C50 1.345(12)
N6 C61 1.443(13)
N7 C30 1.322(12)
N7 C31 1.397(12)
N8 C30 1.304(13)
N8 C41 1.431(9)
N9 C130 1.307(13)
N9 C131 1.465(13)
N10 C130 1.338(12)
N10 C141 1.427(13)
N11 C110 1.339(13)
N11 C111 1.438(13)
N12 C110 1.300(12)
N12 C121 1.426(13)
N13 C90 1.325(12)
N13 C91 1.430(13)
N14 C90 1.293(13)
N14 C201 1.427(18)
N14 C101 1.43(2)
O1 C2 1.274(12)
O2 C1 1.299(12)
O3 C34 1.393(13)
O3 C37 1.444(14)
O4 C44 1.362(8)
O4 C47 1.402(14)
O5 C54 1.389(12)
O5 C57 1.400(13)
O6 C64 1.370(13)
O6 C67 1.453(14)
O7 C74 1.368(13)
O7 C77 1.372(16)
O8 C84 1.356(13)
O8 C87 1.425(14)
O9 C94 1.386(14)
O9 C97 1.438(16)
O11 C114 1.365(13)
O11 C117 1.400(15)
O12 C124 1.376(15)
O12 C127 1.421(19)
O13 C134 1.376(15)
O13 C137 1.437(18)
O14 C144 1.400(12)
O14 C147 1.416(12)
C1 C2 1.522(12)
C31 C36 1.378(15)
C31 C32 1.398(15)
C32 C33 1.391(14)
C33 C34 1.376(16)
C34 C35 1.387(16)
C35 C36 1.361(15)
C41 C42 1.3900
C41 C46 1.3900
C42 C43 1.3900
C43 C44 1.3900
C44 C45 1.3900
C45 C46 1.3900
C51 C52 1.366(14)
C51 C56 1.368(14)
C52 C53 1.400(13)
C53 C54 1.377(15)
C54 C55 1.354(15)
C55 C56 1.406(14)
C61 C66 1.376(15)
C61 C62 1.398(14)
C62 C63 1.380(15)
C63 C64 1.388(16)
C64 C65 1.364(14)
C65 C66 1.392(15)
C71 C72 1.374(15)
C71 C76 1.380(14)
C72 C73 1.379(15)
C73 C74 1.380(17)
C74 C75 1.359(16)
C75 C76 1.389(14)
C81 C86 1.368(16)
C81 C82 1.373(15)
C82 C83 1.387(14)
C83 C84 1.395(16)
C84 C85 1.364(15)
C85 C86 1.399(15)
C91 C96 1.349(16)
C91 C92 1.423(16)
C92 C93 1.374(16)
C93 C94 1.391(18)
C94 C95 1.357(17)
C95 C96 1.390(15)
C101 C106 1.3900
C104 O10A 1.368(18)
C104 C105 1.3900
C105 C106 1.3900
O10A C107 1.430(19)
C201 C202 1.35(2)
C201 C206 1.40(2)
C202 C203 1.47(2)
C203 C204 1.37(2)
C204 O10B 1.343(14)
C204 C205 1.37(2)
C205 C206 1.346(19)
O10B C207 1.413(15)
C111 C112 1.371(15)
C111 C116 1.381(15)
C112 C113 1.402(14)
C113 C114 1.374(16)
C114 C115 1.391(16)
C115 C116 1.404(14)
C121 C122 1.370(14)
C121 C126 1.392(16)
C122 C123 1.364(16)
C123 C124 1.355(18)
C124 C125 1.424(17)
C125 C126 1.379(16)
C131 C132 1.355(16)
C131 C136 1.401(16)
C132 C133 1.427(15)
C133 C134 1.339(18)
C134 C135 1.384(19)
C135 C136 1.359(16)
C141 C146 1.341(14)
C141 C142 1.362(15)
C142 C143 1.382(15)
C143 C144 1.406(16)
C144 C145 1.367(17)
C145 C146 1.380(15)
O1S C4S 1.353(9)
O1S C1S 1.364(9)
C1S C2S 1.453(19)
C2S C3S 1.510(6)
C3S C4S 1.514(6)
O3S C12S 1.358(9)
O3S C9S 1.373(9)
C9S C10S 1.522(6)
C10S C11S 1.505(10)
C11S C12S 1.58(3)
O2S C8S 1.352(9)
O2S C5S 1.374(9)
C5S C6S 1.51(2)
C6S C7S 1.47(2)
C7S C8S 1.486(10)
O4S C13S 1.382(14)
O4S C16S 1.387(14)
C13S C14S 1.438(17)
C14S C15S 1.516(6)
C15S C16S 1.429(17)
O4SB C44S 1.369(17)
O4SB C41S 1.384(16)
C41S C42S 1.453(18)
C42S C43S 1.517(6)
C43S C44S 1.435(19)
O5S C20S 1.323(17)
O5S C17S 1.375(18)
C17S C18S 1.41(2)
C18S C19S 1.480(17)
C19S C20S 1.436(19)
O5SB C25S 1.354(8)
O5SB C28S 1.357(8)
C25S C26S 1.486(11)
C26S C27S 1.504(16)
C27S C28S 1.540(16)
O6S C21S 1.383(14)
O6S C24S 1.387(14)
C21S C22S 1.438(17)
C22S C23S 1.516(6)
C23S C24S 1.429(17)
O6SB C61S 1.383(14)
O6SB C64S 1.387(14)
C61S C62S 1.438(17)
C62S C63S 1.516(6)
C63S C64S 1.429(17)
P1 F4 1.556(8)
P1 F6 1.562(8)
P1 F3 1.564(8)
P1 F5 1.567(8)
P1 F2 1.567(8)
P1 F1 1.577(8)
P1B F3B 1.573(9)
P1B F4B 1.574(9)
P1B F2B 1.575(9)
P1B F5B 1.577(9)
P1B F6B 1.577(10)
P1B F1B 1.580(10)
